data_4080598
loop_
_publ_author_name
'Pad\<elkov\'a, Zde\<nka'
'\<Svec, Petr'
'Kampov\'a, Hana'
'S\'ykora, Jan'
'Semler, Miloslav'
'\<St\<epni\<cka, Petr'
'Bakardjieva, Snejana'
'Willem, Rudolph'
'R\%u\<zi\<cka, Ale\<s'

_publ_section_title
;
 Unusual Reactivity of a C,N-Chelated Stannylene with Siloxanes and
 Silanols
;
_journal_issue 8
_journal_name_full Organometallics
_journal_page_first 2398
_journal_paper_doi 10.1021/om400123y
_journal_volume 32
_journal_year 2013
_chemical_formula_moiety 'C45 H43 N O2 Si2 Sn'
_chemical_formula_sum 'C45 H43 N O2 Si2 Sn'
_chemical_formula_weight 804.67
_chemical_name_systematic
; 
 ? 
;
_space_group_IT_number 2
_symmetry_cell_setting triclinic
_symmetry_space_group_name_Hall '-P 1'
_symmetry_space_group_name_H-M 'P -1'
_atom_sites_solution_hydrogens geom
_atom_sites_solution_primary direct
_atom_sites_solution_secondary difmap
_audit_creation_method SHELXL-97
_cell_angle_alpha 113.392(4)
_cell_angle_beta 113.727(6)
_cell_angle_gamma 92.396(5)
_cell_formula_units_Z 2
_cell_length_a 12.7452(12)
_cell_length_b 13.6259(5)
_cell_length_c 13.8621(12)
_cell_measurement_reflns_used 39868
_cell_measurement_temperature 150(1)
_cell_measurement_theta_max 27.5
_cell_measurement_theta_min 1
_cell_volume 1963.7(3)
_computing_cell_refinement 'COLLECT and DENZO'
_computing_data_collection 'COLLECT (Hooft, 1998) and DENZO (Otwinowski & Minor, 1997)'
_computing_data_reduction 'COLLECT and DENZO'
_computing_molecular_graphics 'PLATON (Spek, 2003)'
_computing_publication_material 'SHELXL-97 (Sheldrick, 2008)'
_computing_structure_refinement 'SHELXL-97 (Sheldrick, 1997)'
_computing_structure_solution 'SIR92 (Altomare et al., 1994)'
_diffrn_ambient_temperature 150(1)
_diffrn_detector_area_resol_mean 9.091
_diffrn_measured_fraction_theta_full 0.997
_diffrn_measured_fraction_theta_max 0.997
_diffrn_measurement_device_type 'Bruker Nonius KappaCCD area detector'
_diffrn_measurement_method '\f and \w scans to fill the Ewald sphere'
_diffrn_radiation_monochromator graphite
_diffrn_radiation_source 'fine-focus sealed tube'
_diffrn_radiation_type MoK\a
_diffrn_radiation_wavelength 0.71073
_diffrn_reflns_av_R_equivalents 0.0652
_diffrn_reflns_av_sigmaI/netI 0.0516
_diffrn_reflns_limit_h_max 16
_diffrn_reflns_limit_h_min -16
_diffrn_reflns_limit_k_max 17
_diffrn_reflns_limit_k_min -17
_diffrn_reflns_limit_l_max 18
_diffrn_reflns_limit_l_min -18
_diffrn_reflns_number 39812
_diffrn_reflns_theta_full 27.50
_diffrn_reflns_theta_max 27.50
_diffrn_reflns_theta_min 1.80
_diffrn_standards_number 0
_exptl_absorpt_coefficient_mu 0.750
_exptl_absorpt_correction_T_max 0.950
_exptl_absorpt_correction_T_min 0.844
_exptl_absorpt_correction_type integration
_exptl_absorpt_process_details
;
Gaussian integration (Coppens, 1970)
;
_exptl_crystal_colour colourless
_exptl_crystal_density_diffrn 1.361
_exptl_crystal_density_method 'not measured'
_exptl_crystal_description plate
_exptl_crystal_F_000 828
_exptl_crystal_size_max 0.40
_exptl_crystal_size_mid 0.18
_exptl_crystal_size_min 0.09
_refine_diff_density_max 0.441
_refine_diff_density_min -0.675
_refine_diff_density_rms 0.089
_refine_ls_extinction_method none
_refine_ls_goodness_of_fit_ref 1.096
_refine_ls_hydrogen_treatment constr
_refine_ls_matrix_type full
_refine_ls_number_parameters 460
_refine_ls_number_reflns 8993
_refine_ls_number_restraints 0
_refine_ls_restrained_S_all 1.096
_refine_ls_R_factor_all 0.0615
_refine_ls_R_factor_gt 0.0405
_refine_ls_shift/su_max 0.001
_refine_ls_shift/su_mean 0.000
_refine_ls_structure_factor_coef Fsqd
_refine_ls_weighting_details 'calc w=1/[\s^2^(Fo^2^)+(0.0188P)^2^+2.7533P] where P=(Fo^2^+2Fc^2^)/3'
_refine_ls_weighting_scheme calc
_refine_ls_wR_factor_gt 0.0750
_refine_ls_wR_factor_ref 0.0831
_reflns_number_gt 7276
_reflns_number_total 8993
_reflns_threshold_expression >2sigma(I)
_cod_data_source_file om400123y_si_002.cif
_cod_data_source_block shelxl3
_cod_original_cell_volume 1963.6(3)
_cod_database_code 4080598

loop_
_symmetry_equiv_pos_as_xyz
'x, y, z'
'-x, -y, -z'

loop_
_atom_site_label
_atom_site_type_symbol
_atom_site_fract_x
_atom_site_fract_y
_atom_site_fract_z
_atom_site_U_iso_or_equiv
_atom_site_adp_type
_atom_site_occupancy
_atom_site_symmetry_multiplicity
_atom_site_calc_flag
_atom_site_refinement_flags
Sn1 Sn 0.608450(18) 0.419064(17) 0.442117(18) 0.02267(6) Uani 1 1 d .
Si1 Si 0.71811(7) 0.35738(6) 0.24005(7) 0.02051(16) Uani 1 1 d .
Si2 Si 0.60740(7) 0.20006(6) 0.49363(7) 0.02007(16) Uani 1 1 d .
O2 O 0.67019(17) 0.30542(16) 0.49320(18) 0.0247(4) Uani 1 1 d .
O1 O 0.70782(18) 0.41514(16) 0.36085(17) 0.0262(4) Uani 1 1 d .
C27 C 0.8200(3) 0.2066(3) 0.3207(3) 0.0275(7) Uani 1 1 d .
H27 H 0.7839 0.2295 0.3697 0.033 Uiso 1 1 d R
N1 N 0.7708(2) 0.54604(19) 0.6175(2) 0.0230(5) Uani 1 1 d .
C40 C 0.5813(3) 0.2421(2) 0.6266(2) 0.0237(6) Uani 1 1 d .
C34 C 0.7064(2) 0.1025(2) 0.4944(2) 0.0199(6) Uani 1 1 d .
C28 C 0.4605(2) 0.1314(2) 0.3592(2) 0.0213(6) Uani 1 1 d .
C10 C 0.7840(2) 0.4699(2) 0.2213(2) 0.0213(6) Uani 1 1 d .
C16 C 0.5704(3) 0.2783(2) 0.1092(3) 0.0229(6) Uani 1 1 d .
C41 C 0.6248(3) 0.1991(3) 0.7072(3) 0.0300(7) Uani 1 1 d .
H41 H 0.6725 0.1498 0.6976 0.036 Uiso 1 1 d R
C35 C 0.6690(3) -0.0074(2) 0.4087(3) 0.0258(6) Uani 1 1 d .
H35 H 0.5916 -0.0341 0.3488 0.031 Uiso 1 1 d R
C29 C 0.4476(3) 0.1167(2) 0.2486(3) 0.0262(6) Uani 1 1 d .
H29 H 0.5127 0.1411 0.2423 0.031 Uiso 1 1 d R
C22 C 0.8123(2) 0.2559(2) 0.2474(2) 0.0214(6) Uani 1 1 d .
C39 C 0.8235(3) 0.1385(2) 0.5834(3) 0.0261(6) Uani 1 1 d .
H39 H 0.8512 0.2112 0.6417 0.031 Uiso 1 1 d R
C33 C 0.3602(3) 0.0940(2) 0.3639(3) 0.0251(6) Uani 1 1 d .
H33 H 0.3656 0.1023 0.4358 0.030 Uiso 1 1 d R
C24 C 0.9326(3) 0.1408(2) 0.1802(3) 0.0279(7) Uani 1 1 d .
H24 H 0.9715 0.1196 0.1338 0.033 Uiso 1 1 d R
C7 C 0.7528(3) 0.5449(2) 0.7169(3) 0.0268(6) Uani 1 1 d .
H7A H 0.7477 0.4708 0.7096 0.032 Uiso 1 1 d R
H7B H 0.6777 0.5624 0.7091 0.032 Uiso 1 1 d R
C23 C 0.8698(3) 0.2206(2) 0.1770(3) 0.0258(6) Uani 1 1 d .
H23 H 0.8657 0.2516 0.1271 0.031 Uiso 1 1 d R
C37 C 0.8588(3) -0.0402(3) 0.5004(3) 0.0301(7) Uani 1 1 d .
H37 H 0.9091 -0.0877 0.5025 0.036 Uiso 1 1 d R
C13 C 0.8836(3) 0.6422(3) 0.1997(3) 0.0370(8) Uani 1 1 d .
H13 H 0.9164 0.6998 0.1927 0.044 Uiso 1 1 d R
C38 C 0.8989(3) 0.0685(3) 0.5865(3) 0.0293(7) Uani 1 1 d .
H38 H 0.9762 0.0942 0.6465 0.035 Uiso 1 1 d R
C1 C 0.8477(3) 0.6238(2) 0.8394(3) 0.0265(6) Uani 1 1 d .
C32 C 0.2524(3) 0.0440(3) 0.2634(3) 0.0327(7) Uani 1 1 d .
H32 H 0.1864 0.0206 0.2690 0.039 Uiso 1 1 d R
C11 C 0.8517(3) 0.5703(2) 0.3194(3) 0.0285(7) Uani 1 1 d .
H11 H 0.8636 0.5804 0.3938 0.034 Uiso 1 1 d R
C36 C 0.7444(3) -0.0777(2) 0.4112(3) 0.0306(7) Uani 1 1 d .
H36 H 0.7180 -0.1503 0.3527 0.037 Uiso 1 1 d R
C30 C 0.3406(3) 0.0661(3) 0.1484(3) 0.0346(8) Uani 1 1 d .
H30 H 0.3343 0.0572 0.0760 0.042 Uiso 1 1 d R
C21 C 0.5485(3) 0.1690(2) 0.0288(3) 0.0300(7) Uani 1 1 d .
H21 H 0.6097 0.1331 0.0387 0.036 Uiso 1 1 d R
C8 C 0.8816(3) 0.5134(3) 0.6213(3) 0.0301(7) Uani 1 1 d .
H8A H 0.8883 0.5088 0.5532 0.036 Uiso 1 1 d R
H8B H 0.8804 0.4431 0.6217 0.036 Uiso 1 1 d R
H8C H 0.9478 0.5675 0.6917 0.036 Uiso 1 1 d R
C26 C 0.8806(3) 0.1252(3) 0.3219(3) 0.0307(7) Uani 1 1 d .
H26 H 0.8829 0.0919 0.3696 0.037 Uiso 1 1 d R
C4 C 1.0230(3) 0.7694(3) 1.0642(3) 0.0443(9) Uani 1 1 d .
H4 H 1.0819 0.8181 1.1390 0.053 Uiso 1 1 d R
C25 C 0.9373(3) 0.0927(3) 0.2522(3) 0.0303(7) Uani 1 1 d .
H25 H 0.9789 0.0384 0.2537 0.036 Uiso 1 1 d R
C44 C 0.4821(3) 0.3439(3) 0.7382(3) 0.0415(9) Uani 1 1 d .
H44 H 0.4341 0.3927 0.7486 0.050 Uiso 1 1 d R
C3 C 1.0317(3) 0.6633(3) 1.0101(3) 0.0410(8) Uani 1 1 d .
H3 H 1.0963 0.6399 1.0483 0.049 Uiso 1 1 d R
C15 C 0.7676(3) 0.4593(3) 0.1120(3) 0.0310(7) Uani 1 1 d .
H15 H 0.7224 0.3937 0.0446 0.037 Uiso 1 1 d R
C17 C 0.4752(3) 0.3282(3) 0.0898(3) 0.0336(7) Uani 1 1 d .
H17 H 0.4861 0.4011 0.1419 0.040 Uiso 1 1 d R
C14 C 0.8179(3) 0.5449(3) 0.1012(3) 0.0397(8) Uani 1 1 d .
H14 H 0.8064 0.5360 0.0273 0.048 Uiso 1 1 d R
C2 C 0.9447(3) 0.5909(3) 0.8989(3) 0.0340(7) Uani 1 1 d .
H2 H 0.9510 0.5189 0.8633 0.041 Uiso 1 1 d R
C20 C 0.4379(3) 0.1121(3) -0.0660(3) 0.0387(8) Uani 1 1 d .
H20 H 0.4259 0.0390 -0.1180 0.046 Uiso 1 1 d R
C5 C 0.9277(4) 0.8035(3) 1.0078(3) 0.0474(10) Uani 1 1 d .
H5 H 0.9216 0.8752 1.0447 0.057 Uiso 1 1 d R
C45 C 0.5096(3) 0.3158(3) 0.6451(3) 0.0319(7) Uani 1 1 d .
H45 H 0.4796 0.3461 0.5931 0.038 Uiso 1 1 d R
C19 C 0.3463(3) 0.1634(3) -0.0831(3) 0.0391(8) Uani 1 1 d .
H19 H 0.2721 0.1254 -0.1468 0.047 Uiso 1 1 d R
C43 C 0.5270(3) 0.2993(3) 0.8166(3) 0.0443(9) Uani 1 1 d .
H43 H 0.5090 0.3172 0.8793 0.053 Uiso 1 1 d R
C6 C 0.8396(3) 0.7308(3) 0.8956(3) 0.0371(8) Uani 1 1 d .
H6 H 0.7750 0.7545 0.8579 0.045 Uiso 1 1 d R
C31 C 0.2429(3) 0.0293(3) 0.1559(3) 0.0351(8) Uani 1 1 d .
H31 H 0.1708 -0.0054 0.0883 0.042 Uiso 1 1 d R
C18 C 0.3651(3) 0.2719(3) -0.0049(3) 0.0407(8) Uani 1 1 d .
H18 H 0.3036 0.3074 -0.0159 0.049 Uiso 1 1 d R
C9 C 0.7711(3) 0.6537(2) 0.6164(3) 0.0334(7) Uani 1 1 d .
H9A H 0.8388 0.7078 0.6850 0.040 Uiso 1 1 d R
H9B H 0.7005 0.6753 0.6168 0.040 Uiso 1 1 d R
H9C H 0.7744 0.6482 0.5465 0.040 Uiso 1 1 d R
C42 C 0.5979(3) 0.2282(3) 0.8009(3) 0.0410(8) Uani 1 1 d .
H42 H 0.6289 0.1990 0.8539 0.049 Uiso 1 1 d R
C12 C 0.9012(3) 0.6552(3) 0.3089(3) 0.0368(8) Uani 1 1 d .
H12 H 0.9468 0.7211 0.3758 0.044 Uiso 1 1 d R

loop_
_atom_site_aniso_label
_atom_site_aniso_U_11
_atom_site_aniso_U_22
_atom_site_aniso_U_33
_atom_site_aniso_U_23
_atom_site_aniso_U_13
_atom_site_aniso_U_12
Sn1 0.02009(10) 0.02338(11) 0.02164(11) 0.00845(8) 0.00852(8) 0.00641(8)
Si1 0.0227(4) 0.0202(4) 0.0188(4) 0.0093(3) 0.0093(3) 0.0048(3)
Si2 0.0205(4) 0.0205(4) 0.0191(4) 0.0088(3) 0.0094(3) 0.0028(3)
O2 0.0237(11) 0.0227(10) 0.0290(11) 0.0130(9) 0.0122(9) 0.0027(9)
O1 0.0312(11) 0.0283(11) 0.0201(11) 0.0105(9) 0.0134(9) 0.0045(9)
C27 0.0289(16) 0.0336(17) 0.0273(16) 0.0165(14) 0.0164(14) 0.0101(14)
N1 0.0223(13) 0.0228(12) 0.0208(12) 0.0077(10) 0.0092(10) 0.0039(10)
C40 0.0233(15) 0.0211(14) 0.0192(14) 0.0051(12) 0.0078(12) -0.0024(12)
C34 0.0210(14) 0.0210(14) 0.0195(14) 0.0104(12) 0.0100(12) 0.0022(12)
C28 0.0253(15) 0.0185(13) 0.0229(15) 0.0099(12) 0.0128(12) 0.0062(12)
C10 0.0208(14) 0.0218(14) 0.0240(15) 0.0123(12) 0.0104(12) 0.0077(12)
C16 0.0240(15) 0.0250(14) 0.0229(15) 0.0128(12) 0.0118(12) 0.0043(12)
C41 0.0311(17) 0.0314(16) 0.0199(15) 0.0086(13) 0.0086(13) -0.0027(14)
C35 0.0232(15) 0.0278(15) 0.0237(15) 0.0122(13) 0.0081(13) 0.0019(13)
C29 0.0278(16) 0.0284(15) 0.0266(16) 0.0135(13) 0.0152(13) 0.0070(13)
C22 0.0212(14) 0.0208(14) 0.0181(14) 0.0087(12) 0.0059(12) 0.0018(12)
C39 0.0250(16) 0.0254(15) 0.0246(16) 0.0107(13) 0.0094(13) 0.0013(13)
C33 0.0275(16) 0.0245(15) 0.0256(16) 0.0128(13) 0.0130(13) 0.0048(13)
C24 0.0240(16) 0.0326(16) 0.0232(16) 0.0082(13) 0.0117(13) 0.0074(13)
C7 0.0241(15) 0.0271(15) 0.0256(16) 0.0088(13) 0.0114(13) 0.0035(13)
C23 0.0243(15) 0.0293(16) 0.0209(15) 0.0118(13) 0.0079(13) 0.0017(13)
C37 0.0298(17) 0.0343(17) 0.0371(18) 0.0216(15) 0.0191(15) 0.0147(14)
C13 0.0397(19) 0.0306(17) 0.052(2) 0.0263(17) 0.0239(18) 0.0070(15)
C38 0.0208(15) 0.0361(17) 0.0293(17) 0.0176(14) 0.0072(13) 0.0069(14)
C1 0.0291(16) 0.0285(15) 0.0220(15) 0.0087(13) 0.0152(13) 0.0010(13)
C32 0.0240(16) 0.0335(17) 0.0341(18) 0.0130(15) 0.0100(14) 0.0009(14)
C11 0.0313(17) 0.0267(15) 0.0244(16) 0.0090(13) 0.0127(14) 0.0031(13)
C36 0.0351(18) 0.0225(15) 0.0343(18) 0.0110(14) 0.0178(15) 0.0071(14)
C30 0.044(2) 0.0366(18) 0.0214(16) 0.0134(14) 0.0124(15) 0.0132(16)
C21 0.0291(17) 0.0265(16) 0.0277(17) 0.0087(13) 0.0108(14) 0.0042(13)
C8 0.0199(15) 0.0343(17) 0.0288(17) 0.0075(14) 0.0114(13) 0.0045(13)
C26 0.0329(17) 0.0368(17) 0.0344(18) 0.0245(15) 0.0171(15) 0.0149(15)
C4 0.050(2) 0.044(2) 0.0219(17) 0.0069(16) 0.0117(16) -0.0152(18)
C25 0.0267(16) 0.0292(16) 0.0323(17) 0.0131(14) 0.0116(14) 0.0114(14)
C44 0.0338(19) 0.0312(18) 0.043(2) -0.0025(16) 0.0222(17) -0.0015(15)
C3 0.038(2) 0.054(2) 0.0277(18) 0.0215(17) 0.0096(16) 0.0047(17)
C15 0.0365(18) 0.0289(16) 0.0241(16) 0.0120(14) 0.0113(14) 0.0016(14)
C17 0.0310(18) 0.0311(17) 0.0328(18) 0.0121(15) 0.0115(15) 0.0084(14)
C14 0.050(2) 0.043(2) 0.037(2) 0.0273(17) 0.0211(17) 0.0097(17)
C2 0.0373(19) 0.0340(17) 0.0285(17) 0.0140(15) 0.0133(15) 0.0064(15)
C20 0.042(2) 0.0311(17) 0.0285(18) 0.0038(15) 0.0137(16) -0.0025(16)
C5 0.076(3) 0.0293(18) 0.033(2) 0.0063(16) 0.030(2) 0.0044(19)
C45 0.0324(18) 0.0298(16) 0.0297(17) 0.0084(14) 0.0162(15) 0.0028(14)
C19 0.0258(17) 0.051(2) 0.0303(18) 0.0172(17) 0.0055(15) -0.0033(16)
C43 0.045(2) 0.049(2) 0.0217(17) -0.0009(16) 0.0181(16) -0.0136(18)
C6 0.047(2) 0.0355(18) 0.0289(18) 0.0105(15) 0.0212(16) 0.0124(16)
C31 0.0284(17) 0.0319(17) 0.0263(17) 0.0079(14) 0.0012(14) 0.0030(14)
C18 0.0279(18) 0.047(2) 0.046(2) 0.0243(18) 0.0117(16) 0.0146(16)
C9 0.0383(19) 0.0256(16) 0.0284(17) 0.0115(14) 0.0093(15) 0.0020(14)
C42 0.045(2) 0.046(2) 0.0229(17) 0.0125(16) 0.0117(16) -0.0060(17)
C12 0.0369(19) 0.0257(16) 0.039(2) 0.0094(15) 0.0153(16) -0.0027(15)

loop_
_atom_type_symbol
_atom_type_description
_atom_type_scat_dispersion_real
_atom_type_scat_dispersion_imag
_atom_type_scat_source
C C 0.0033 0.0016 'International Tables Vol C Tables 4.2.6.8 and 6.1.1.4'
H H 0.0000 0.0000 'International Tables Vol C Tables 4.2.6.8 and 6.1.1.4'
O O 0.0106 0.0060 'International Tables Vol C Tables 4.2.6.8 and 6.1.1.4'
N N 0.0061 0.0033 'International Tables Vol C Tables 4.2.6.8 and 6.1.1.4'
Si Si 0.0817 0.0704 'International Tables Vol C Tables 4.2.6.8 and 6.1.1.4'
Sn Sn -0.6537 1.4246 'International Tables Vol C Tables 4.2.6.8 and 6.1.1.4'

loop_
_exptl_crystal_face_index_h
_exptl_crystal_face_index_k
_exptl_crystal_face_index_l
_exptl_crystal_face_perp_dist
0 1 0 0.030
0 -1 0 0.046
0 0 1 0.057
0 0 -1 0.063
-1 1 0 0.060
1 -1 0 0.102

loop_
_geom_angle_atom_site_label_1
_geom_angle_atom_site_label_2
_geom_angle_atom_site_label_3
_geom_angle
O1 Sn1 O2 94.52(8)
O1 Sn1 N1 87.22(8)
O2 Sn1 N1 85.17(8)
O1 Si1 C10 106.93(12)
O1 Si1 C22 110.18(12)
C10 Si1 C22 111.36(13)
O1 Si1 C16 111.91(12)
C10 Si1 C16 109.89(12)
C22 Si1 C16 106.63(13)
O2 Si2 C34 108.10(11)
O2 Si2 C40 111.23(12)
C34 Si2 C40 109.57(13)
O2 Si2 C28 109.86(11)
C34 Si2 C28 110.34(12)
C40 Si2 C28 107.74(13)
Si2 O2 Sn1 133.21(12)
Si1 O1 Sn1 146.16(13)
C26 C27 C22 121.1(3)
C26 C27 H27 119.5
C22 C27 H27 119.3
C9 N1 C8 110.3(2)
C9 N1 C7 112.4(2)
C8 N1 C7 110.7(2)
C9 N1 Sn1 106.54(17)
C8 N1 Sn1 109.90(17)
C7 N1 Sn1 106.82(17)
C41 C40 C45 116.9(3)
C41 C40 Si2 123.2(2)
C45 C40 Si2 119.9(2)
C35 C34 C39 117.1(3)
C35 C34 Si2 122.7(2)
C39 C34 Si2 120.2(2)
C33 C28 C29 117.1(3)
C33 C28 Si2 122.3(2)
C29 C28 Si2 120.5(2)
C15 C10 C11 117.0(3)
C15 C10 Si1 122.9(2)
C11 C10 Si1 120.1(2)
C21 C16 C17 116.7(3)
C21 C16 Si1 123.0(2)
C17 C16 Si1 120.2(2)
C42 C41 C40 121.2(3)
C42 C41 H41 119.5
C40 C41 H41 119.4
C36 C35 C34 121.5(3)
C36 C35 H35 119.2
C34 C35 H35 119.3
C30 C29 C28 121.6(3)
C30 C29 H29 119.0
C28 C29 H29 119.4
C23 C22 C27 117.4(3)
C23 C22 Si1 123.3(2)
C27 C22 Si1 119.1(2)
C38 C39 C34 121.6(3)
C38 C39 H39 119.2
C34 C39 H39 119.2
C32 C33 C28 121.3(3)
C32 C33 H33 119.3
C28 C33 H33 119.4
C23 C24 C25 119.9(3)
C23 C24 H24 120.0
C25 C24 H24 120.1
N1 C7 C1 115.3(2)
N1 C7 H7A 108.5
C1 C7 H7A 108.5
N1 C7 H7B 108.5
C1 C7 H7B 108.3
H7A C7 H7B 107.5
C24 C23 C22 121.4(3)
C24 C23 H23 119.4
C22 C23 H23 119.2
C36 C37 C38 119.9(3)
C36 C37 H37 120.0
C38 C37 H37 120.1
C14 C13 C12 120.2(3)
C14 C13 H13 120.0
C12 C13 H13 119.8
C39 C38 C37 119.8(3)
C39 C38 H38 120.1
C37 C38 H38 120.0
C6 C1 C2 118.2(3)
C6 C1 C7 120.8(3)
C2 C1 C7 121.0(3)
C31 C32 C33 120.2(3)
C31 C32 H32 120.1
C33 C32 H32 119.7
C12 C11 C10 121.7(3)
C12 C11 H11 119.1
C10 C11 H11 119.2
C37 C36 C35 120.1(3)
C37 C36 H36 119.9
C35 C36 H36 120.1
C29 C30 C31 119.9(3)
C29 C30 H30 120.0
C31 C30 H30 120.2
C20 C21 C16 121.7(3)
C20 C21 H21 119.1
C16 C21 H21 119.2
N1 C8 H8A 109.4
N1 C8 H8B 109.6
H8A C8 H8B 109.5
N1 C8 H8C 109.3
H8A C8 H8C 109.5
H8B C8 H8C 109.5
C25 C26 C27 120.1(3)
C25 C26 H26 119.9
C27 C26 H26 120.0
C5 C4 C3 119.9(3)
C5 C4 H4 120.0
C3 C4 H4 120.0
C26 C25 C24 120.0(3)
C26 C25 H25 120.1
C24 C25 H25 119.9
C45 C44 C43 119.6(3)
C45 C44 H44 120.3
C43 C44 H44 120.1
C4 C3 C2 120.2(3)
C4 C3 H3 120.1
C2 C3 H3 119.7
C10 C15 C14 121.4(3)
C10 C15 H15 119.3
C14 C15 H15 119.2
C18 C17 C16 121.6(3)
C18 C17 H17 119.1
C16 C17 H17 119.3
C13 C14 C15 119.8(3)
C13 C14 H14 120.1
C15 C14 H14 120.2
C3 C2 C1 120.9(3)
C3 C2 H2 119.6
C1 C2 H2 119.5
C19 C20 C21 120.3(3)
C19 C20 H20 120.1
C21 C20 H20 119.7
C4 C5 C6 120.1(3)
C4 C5 H5 120.0
C6 C5 H5 119.9
C44 C45 C40 121.8(3)
C44 C45 H45 119.3
C40 C45 H45 118.9
C20 C19 C18 119.5(3)
C20 C19 H19 120.3
C18 C19 H19 120.2
C42 C43 C44 119.6(3)
C42 C43 H43 119.8
C44 C43 H43 120.6
C1 C6 C5 120.6(3)
C1 C6 H6 119.8
C5 C6 H6 119.7
C32 C31 C30 119.9(3)
C32 C31 H31 120.1
C30 C31 H31 120.0
C17 C18 C19 120.2(3)
C17 C18 H18 119.7
C19 C18 H18 120.0
N1 C9 H9A 109.4
N1 C9 H9B 109.6
H9A C9 H9B 109.5
N1 C9 H9C 109.3
H9A C9 H9C 109.5
H9B C9 H9C 109.5
C43 C42 C41 120.9(3)
C43 C42 H42 119.7
C41 C42 H42 119.4
C13 C12 C11 120.0(3)
C13 C12 H12 120.0
C11 C12 H12 120.0

loop_
_geom_bond_atom_site_label_1
_geom_bond_atom_site_label_2
_geom_bond_distance
Sn1 O1 1.995(2)
Sn1 O2 2.0106(19)
Sn1 N1 2.345(2)
Si1 O1 1.606(2)
Si1 C10 1.873(3)
Si1 C22 1.875(3)
Si1 C16 1.878(3)
Si2 O2 1.617(2)
Si2 C34 1.871(3)
Si2 C40 1.872(3)
Si2 C28 1.874(3)
C27 C26 1.380(4)
C27 C22 1.401(4)
C27 H27 0.9300
N1 C9 1.474(4)
N1 C8 1.484(4)
N1 C7 1.491(4)
C40 C41 1.396(4)
C40 C45 1.404(4)
C34 C35 1.397(4)
C34 C39 1.402(4)
C28 C33 1.393(4)
C28 C29 1.402(4)
C10 C15 1.389(4)
C10 C11 1.395(4)
C16 C21 1.391(4)
C16 C17 1.400(4)
C41 C42 1.387(5)
C41 H41 0.9299
C35 C36 1.386(4)
C35 H35 0.9300
C29 C30 1.379(4)
C29 H29 0.9300
C22 C23 1.397(4)
C39 C38 1.381(4)
C39 H39 0.9300
C33 C32 1.386(4)
C33 H33 0.9301
C24 C23 1.381(4)
C24 C25 1.381(4)
C24 H24 0.9300
C7 C1 1.514(4)
C7 H7A 0.9700
C7 H7B 0.9700
C23 H23 0.9301
C37 C36 1.379(4)
C37 C38 1.386(4)
C37 H37 0.9299
C13 C14 1.369(5)
C13 C12 1.372(5)
C13 H13 0.9300
C38 H38 0.9300
C1 C6 1.385(4)
C1 C2 1.389(4)
C32 C31 1.375(5)
C32 H32 0.9300
C11 C12 1.380(4)
C11 H11 0.9300
C36 H36 0.9300
C30 C31 1.381(5)
C30 H30 0.9300
C21 C20 1.388(5)
C21 H21 0.9299
C8 H8A 0.9600
C8 H8B 0.9600
C8 H8C 0.9600
C26 C25 1.379(4)
C26 H26 0.9300
C4 C5 1.369(5)
C4 C3 1.372(5)
C4 H4 0.9300
C25 H25 0.9300
C44 C45 1.385(5)
C44 C43 1.390(5)
C44 H44 0.9299
C3 C2 1.380(5)
C3 H3 0.9300
C15 C14 1.395(4)
C15 H15 0.9300
C17 C18 1.381(5)
C17 H17 0.9301
C14 H14 0.9299
C2 H2 0.9300
C20 C19 1.372(5)
C20 H20 0.9300
C5 C6 1.393(5)
C5 H5 0.9300
C45 H45 0.9300
C19 C18 1.381(5)
C19 H19 0.9300
C43 C42 1.366(5)
C43 H43 0.9299
C6 H6 0.9300
C31 H31 0.9300
C18 H18 0.9300
C9 H9A 0.9600
C9 H9B 0.9600
C9 H9C 0.9600
C42 H42 0.9300
C12 H12 0.9299
